data_7159992
loop_
_publ_author_name
'Mondal, Shuvam'
'Jana, Ranjan'

_publ_section_title
;
 Green light-mediated dual eosin Y/Pd<sup>II</sup>-catalyzed
 C(sp<sup>2</sup>)-H arylation of N-H unprotected 2-arylquinazolinones.
;
_journal_issue 27
_journal_name_full 'Organic &amp; biomolecular chemistry'
_journal_page_first 5540
_journal_page_last 5545
_journal_paper_doi 10.1039/d4ob00779d
_journal_volume 22
_journal_year 2024
_chemical_formula_moiety '4(C21 H15 F N2 O2)'
_chemical_formula_sum 'C84 H60 F4 N8 O8'
_chemical_formula_weight 1385.40
_chemical_name_systematic QUINAZOLINONE
_space_group_crystal_system monoclinic
_space_group_IT_number 14
_space_group_name_Hall '-P 2ybc'
_space_group_name_H-M_alt 'P 1 21/c 1'
_atom_sites_solution_hydrogens mixed
_atom_sites_solution_primary iterative
_audit_creation_date 2024-05-06
_audit_creation_method
;
Olex2 1.5
(compiled 2023.08.24 svn.re1ec1418 for OlexSys, GUI svn.r6817)
;
_audit_update_record
;
2024-05-06 deposited with the CCDC.	2024-06-19 downloaded from the CCDC.
;
_cell_angle_alpha 90
_cell_angle_beta 93.812(4)
_cell_angle_gamma 90
_cell_formula_units_Z 1
_cell_length_a 7.4997(6)
_cell_length_b 13.6212(11)
_cell_length_c 16.1797(12)
_cell_measurement_reflns_used 9946
_cell_measurement_temperature 100.00
_cell_measurement_theta_max 67.00
_cell_measurement_theta_min 4.25
_cell_volume 1649.2(2)
_computing_cell_refinement 'SAINT V8.38A (Bruker, 2018)'
_computing_data_reduction 'SAINT V8.38A (Bruker, 2018)'
_computing_molecular_graphics 'Olex2 1.5 (Dolomanov et al., 2009)'
_computing_publication_material 'Olex2 1.5 (Dolomanov et al., 2009)'
_computing_structure_refinement 'SHELXL 2018/3 (Sheldrick, 2015)'
_computing_structure_solution 'olex2.solve 1.5 (Bourhis et al., 2015)'
_diffrn_ambient_temperature 100.00
_diffrn_detector 'CCD area detector'
_diffrn_detector_area_resol_mean 7.9
_diffrn_detector_type 'Bruker SMART CCD 1K area detector'
_diffrn_measured_fraction_theta_full 0.978
_diffrn_measured_fraction_theta_max 0.959
_diffrn_measurement_device 'three-circle diffractometer'
_diffrn_measurement_device_type 'Bruker SMART CCD 1K area detector'
_diffrn_measurement_method '\w scans'
_diffrn_radiation_monochromator graphite
_diffrn_radiation_probe x-ray
_diffrn_radiation_type CuK\a
_diffrn_radiation_wavelength 1.54178
_diffrn_reflns_av_R_equivalents 0.0776
_diffrn_reflns_av_unetI/netI 0.0433
_diffrn_reflns_Laue_measured_fraction_full 0.978
_diffrn_reflns_Laue_measured_fraction_max 0.959
_diffrn_reflns_limit_h_max 8
_diffrn_reflns_limit_h_min -8
_diffrn_reflns_limit_k_max 16
_diffrn_reflns_limit_k_min -15
_diffrn_reflns_limit_l_max 19
_diffrn_reflns_limit_l_min -19
_diffrn_reflns_number 24330
_diffrn_reflns_point_group_measured_fraction_full 0.978
_diffrn_reflns_point_group_measured_fraction_max 0.959
_diffrn_reflns_theta_full 67.679
_diffrn_reflns_theta_max 68.661
_diffrn_reflns_theta_min 4.247
_diffrn_source 'sealed X-ray tube'
_diffrn_source_current 1.2
_diffrn_source_power 0.06
_diffrn_source_target Mo
_diffrn_source_voltage 50.0
_diffrn_standards_number 0
_exptl_absorpt_coefficient_mu 0.812
_exptl_absorpt_correction_T_max 0.5842
_exptl_absorpt_correction_T_min 0.3909
_exptl_absorpt_correction_type multi-scan
_exptl_absorpt_process_details
;
SADABS-2016/2 (Bruker,2016/2) was used for absorption correction.
wR2(int) was 0.1442 before and 0.1001 after correction.
The Ratio of minimum to maximum transmission is 0.6691.
The \l/2 correction factor is Not present.
;
_exptl_crystal_colour colourless
_exptl_crystal_colour_primary colourless
_exptl_crystal_density_diffrn 1.395
_exptl_crystal_description BLOCK
_exptl_crystal_F_000 720
_exptl_crystal_preparation 'chloroform and hexane'
_exptl_crystal_recrystallization_method 'slow evaporation'
_exptl_crystal_size_max 0.2
_exptl_crystal_size_mid 0.1
_exptl_crystal_size_min 0.09
_refine_diff_density_max 0.247
_refine_diff_density_min -0.279
_refine_diff_density_rms 0.063
_refine_ls_extinction_coef 0.0080(10)
_refine_ls_extinction_expression Fc^*^=kFc[1+0.001xFc^2^\l^3^/sin(2\q)]^-1/4^
_refine_ls_extinction_method 'SHELXL-2018/3 (Sheldrick 2018)'
_refine_ls_goodness_of_fit_ref 1.071
_refine_ls_hydrogen_treatment mixed
_refine_ls_matrix_type full
_refine_ls_number_parameters 241
_refine_ls_number_reflns 2914
_refine_ls_number_restraints 0
_refine_ls_restrained_S_all 1.071
_refine_ls_R_factor_all 0.0729
_refine_ls_R_factor_gt 0.0682
_refine_ls_shift/su_max 0.000
_refine_ls_shift/su_mean 0.000
_refine_ls_structure_factor_coef Fsqd
_refine_ls_weighting_details 'w=1/[\s^2^(Fo^2^)+(0.0331P)^2^+3.3167P] where P=(Fo^2^+2Fc^2^)/3'
_refine_ls_weighting_scheme calc
_refine_ls_wR_factor_gt 0.1471
_refine_ls_wR_factor_ref 0.1533
_reflns_Friedel_coverage 0.000
_reflns_number_gt 2766
_reflns_number_total 2914
_reflns_threshold_expression 'I > 2\s(I)'
_cod_data_source_file d4ob00779d2.cif
_cod_data_source_block shm_420_0m_a
_cod_depositor_comments 'Adding full bibliography for 7159991--7159992.cif.'
_cod_database_code 7159992
_shelx_shelxl_version_number 2018/3
_shelx_space_group_comment
;
The symmetry employed for this shelxl refinement is uniquely defined
by the following loop, which should always be used as a source of
symmetry information in preference to the above space-group names.
They are only intended as comments.
;
_shelx_estimated_absorpt_t_max 0.930
_shelx_estimated_absorpt_t_min 0.854
_olex2_refinement_description
;
1.a Aromatic/amide H refined with riding coordinates:
 C008(H008), C009(H009), C00F(H00F), C00G(H00G), C00H(H00H), C00J(H00J),
 C00K(H00K), C00M(H00M), C00N(H00N), C00O(H00O), C00Q(H00Q)
1.b Idealised Me refined as rotating group:
 C00P(H00A,H00B,H00C)
;
_olex2_submission_original_sample_id SHM-420
_olex2_submission_special_instructions 'No special instructions were received'

loop_
_space_group_symop_operation_xyz
'x, y, z'
'-x, y+1/2, -z+1/2'
'-x, -y, -z'
'x, -y-1/2, z-1/2'

loop_
_atom_site_label
_atom_site_type_symbol
_atom_site_fract_x
_atom_site_fract_y
_atom_site_fract_z
_atom_site_U_iso_or_equiv
_atom_site_adp_type
_atom_site_occupancy
_atom_site_site_symmetry_order
_atom_site_calc_flag
_atom_site_refinement_flags_posn
_atom_site_refinement_flags_adp
_atom_site_refinement_flags_occupancy
_atom_site_disorder_assembly
_atom_site_disorder_group
F001 F -0.0144(2) 0.18844(13) 0.60481(10) 0.0361(5) Uani 1 1 d . . . . .
O002 O 0.3163(3) 0.57133(16) 0.48013(12) 0.0340(5) Uani 1 1 d . . . . .
O003 O 0.1285(3) 0.09201(16) 0.48543(12) 0.0341(5) Uani 1 1 d . . . . .
N004 N 0.3934(3) 0.49620(19) 0.60310(15) 0.0293(6) Uani 1 1 d . . . . .
N005 N 0.2222(3) 0.50691(18) 0.72045(14) 0.0292(6) Uani 1 1 d . . . . .
C006 C 0.2786(4) 0.5499(2) 0.55094(17) 0.0286(7) Uani 1 1 d . . . . .
C007 C 0.3627(4) 0.4767(2) 0.68456(17) 0.0281(6) Uani 1 1 d . . . . .
C008 C -0.0667(4) 0.5838(2) 0.70545(18) 0.0310(7) Uani 1 1 d . . . . .
H008 H -0.081746 0.571666 0.762378 0.037 Uiso 1 1 calc R U . . .
C009 C 0.2594(4) 0.2579(2) 0.65341(18) 0.0298(7) Uani 1 1 d . . . . .
H009 H 0.200544 0.292533 0.694656 0.036 Uiso 1 1 calc R U . . .
C00A C 0.1651(3) 0.1983(2) 0.59878(18) 0.0291(7) Uani 1 1 d . . . . .
C00B C 0.4456(4) 0.2674(2) 0.64803(18) 0.0291(7) Uani 1 1 d . . . . .
C00C C 0.5039(4) 0.4209(2) 0.73362(17) 0.0282(7) Uani 1 1 d . . . . .
C00D C 0.1130(4) 0.5785(2) 0.58688(18) 0.0280(6) Uani 1 1 d . . . . .
C00E C 0.2418(4) 0.1466(2) 0.53575(17) 0.0287(6) Uani 1 1 d . . . . .
C00F C 0.5893(4) 0.4663(2) 0.80251(18) 0.0306(7) Uani 1 1 d . . . . .
H00F H 0.553895 0.530403 0.817803 0.037 Uiso 1 1 calc R U . . .
C00G C 0.4251(4) 0.1565(2) 0.52977(18) 0.0308(7) Uani 1 1 d . . . . .
H00G H 0.482211 0.122895 0.487399 0.037 Uiso 1 1 calc R U . . .
C00H C 0.7256(4) 0.4190(2) 0.84904(19) 0.0334(7) Uani 1 1 d . . . . .
H00H H 0.781651 0.449687 0.896673 0.040 Uiso 1 1 calc R U . . .
C00I C 0.0927(4) 0.5557(2) 0.67055(18) 0.0285(7) Uani 1 1 d . . . . .
C00J C -0.2005(4) 0.6289(2) 0.65717(19) 0.0333(7) Uani 1 1 d . . . . .
H00J H -0.308050 0.646807 0.681109 0.040 Uiso 1 1 calc R U . . .
C00K C -0.0238(4) 0.6249(2) 0.53903(18) 0.0305(7) Uani 1 1 d . . . . .
H00K H -0.008668 0.640032 0.482617 0.037 Uiso 1 1 calc R U . . .
C00L C 0.5515(4) 0.3251(2) 0.71169(18) 0.0297(7) Uani 1 1 d . . . . .
C00M C 0.5253(4) 0.2157(2) 0.58585(18) 0.0297(7) Uani 1 1 d . . . . .
H00M H 0.650704 0.220947 0.581572 0.036 Uiso 1 1 calc R U . . .
C00N C -0.1812(4) 0.6486(2) 0.57380(19) 0.0329(7) Uani 1 1 d . . . . .
H00N H -0.276081 0.678396 0.540986 0.040 Uiso 1 1 calc R U . . .
C00O C 0.6920(4) 0.2796(2) 0.75794(19) 0.0349(7) Uani 1 1 d . . . . .
H00O H 0.728427 0.215604 0.743035 0.042 Uiso 1 1 calc R U . . .
C00P C 0.2021(4) 0.0485(3) 0.4149(2) 0.0395(8) Uani 1 1 d . . . . .
H00A H 0.252718 0.099855 0.381084 0.059 Uiso 1 1 calc R U . . .
H00B H 0.107786 0.013681 0.381808 0.059 Uiso 1 1 calc R U . . .
H00C H 0.296261 0.001986 0.433308 0.059 Uiso 1 1 calc R U . . .
C00Q C 0.7792(4) 0.3263(2) 0.82524(19) 0.0362(7) Uani 1 1 d . . . . .
H00Q H 0.876118 0.294576 0.855194 0.043 Uiso 1 1 calc R U . . .
H004 H 0.502(6) 0.465(3) 0.578(3) 0.080(14) Uiso 1 1 d . . . . .

loop_
_atom_site_aniso_label
_atom_site_aniso_U_11
_atom_site_aniso_U_22
_atom_site_aniso_U_33
_atom_site_aniso_U_23
_atom_site_aniso_U_13
_atom_site_aniso_U_12
F001 0.0175(8) 0.0493(11) 0.0421(10) -0.0029(8) 0.0058(7) -0.0022(7)
O002 0.0246(11) 0.0451(13) 0.0331(11) 0.0031(9) 0.0073(8) 0.0049(9)
O003 0.0227(10) 0.0440(13) 0.0357(11) -0.0080(9) 0.0033(8) -0.0019(9)
N004 0.0171(12) 0.0378(14) 0.0333(13) 0.0008(11) 0.0042(10) 0.0007(10)
N005 0.0192(12) 0.0370(14) 0.0320(13) -0.0001(11) 0.0057(10) 0.0015(10)
C006 0.0217(14) 0.0342(16) 0.0302(15) 0.0003(12) 0.0036(11) -0.0018(12)
C007 0.0195(14) 0.0338(16) 0.0312(15) -0.0015(12) 0.0028(11) -0.0025(12)
C008 0.0216(14) 0.0405(17) 0.0318(15) 0.0007(13) 0.0074(11) 0.0008(12)
C009 0.0214(14) 0.0374(17) 0.0308(15) 0.0026(13) 0.0041(11) 0.0027(12)
C00A 0.0133(13) 0.0396(17) 0.0345(15) 0.0048(13) 0.0036(11) -0.0009(12)
C00B 0.0219(14) 0.0340(16) 0.0316(15) 0.0019(12) 0.0030(11) 0.0022(12)
C00C 0.0169(13) 0.0391(17) 0.0292(15) 0.0011(12) 0.0046(11) -0.0016(12)
C00D 0.0198(14) 0.0300(15) 0.0345(15) -0.0021(12) 0.0039(11) -0.0031(11)
C00E 0.0209(14) 0.0338(16) 0.0316(15) 0.0019(12) 0.0024(11) 0.0012(12)
C00F 0.0218(14) 0.0371(17) 0.0333(15) 0.0008(13) 0.0050(11) -0.0008(12)
C00G 0.0230(15) 0.0365(17) 0.0333(15) 0.0004(13) 0.0035(12) 0.0033(12)
C00H 0.0215(14) 0.0445(19) 0.0340(16) 0.0018(14) 0.0008(12) -0.0050(13)
C00I 0.0192(14) 0.0318(16) 0.0348(15) -0.0026(12) 0.0048(11) -0.0017(11)
C00J 0.0207(14) 0.0385(17) 0.0414(17) -0.0028(14) 0.0067(12) -0.0003(12)
C00K 0.0247(15) 0.0357(17) 0.0312(15) 0.0025(13) 0.0037(11) 0.0012(12)
C00L 0.0187(14) 0.0390(17) 0.0316(15) 0.0008(13) 0.0034(11) 0.0006(12)
C00M 0.0170(13) 0.0359(17) 0.0364(16) 0.0039(13) 0.0035(11) 0.0023(12)
C00N 0.0198(14) 0.0375(17) 0.0413(17) 0.0023(14) 0.0002(12) 0.0011(12)
C00O 0.0250(15) 0.0377(18) 0.0419(17) 0.0018(14) 0.0022(13) 0.0035(13)
C00P 0.0251(16) 0.051(2) 0.0422(18) -0.0123(15) 0.0040(13) 0.0027(14)
C00Q 0.0223(15) 0.0443(19) 0.0413(17) 0.0031(14) -0.0038(13) 0.0017(13)

loop_
_atom_type_symbol
_atom_type_description
_atom_type_scat_dispersion_real
_atom_type_scat_dispersion_imag
_atom_type_scat_source
C C 0.0181 0.0091 'International Tables Vol C Tables 4.2.6.8 and 6.1.1.4'
H H 0.0000 0.0000 'International Tables Vol C Tables 4.2.6.8 and 6.1.1.4'
F F 0.0727 0.0534 'International Tables Vol C Tables 4.2.6.8 and 6.1.1.4'
N N 0.0311 0.0180 'International Tables Vol C Tables 4.2.6.8 and 6.1.1.4'
O O 0.0492 0.0322 'International Tables Vol C Tables 4.2.6.8 and 6.1.1.4'

loop_
_geom_angle_atom_site_label_1
_geom_angle_atom_site_label_2
_geom_angle_atom_site_label_3
_geom_angle
_geom_angle_site_symmetry_1
_geom_angle_site_symmetry_3
_geom_angle_publ_flag
C00E O003 C00P 116.5(2) . . ?
C006 N004 C007 123.4(2) . . ?
C006 N004 H004 117(2) . . ?
C007 N004 H004 119(3) . . ?
C007 N005 C00I 116.5(2) . . ?
O002 C006 N004 121.5(2) . . ?
O002 C006 C00D 124.1(3) . . ?
N004 C006 C00D 114.3(2) . . ?
N004 C007 C00C 116.7(2) . . ?
N005 C007 N004 123.8(3) . . ?
N005 C007 C00C 119.4(2) . . ?
C00I C008 H008 120.0 . . ?
C00J C008 H008 120.0 . . ?
C00J C008 C00I 120.0(3) . . ?
C00A C009 H009 120.4 . . ?
C00A C009 C00B 119.2(3) . . ?
C00B C009 H009 120.4 . . ?
F001 C00A C00E 117.4(3) . . ?
C009 C00A F001 119.0(3) . . ?
C009 C00A C00E 123.6(3) . . ?
C009 C00B C00L 119.5(3) . . ?
C00M C00B C009 118.1(3) . . ?
C00M C00B C00L 122.2(2) . . ?
C00F C00C C007 118.2(3) . . ?
C00F C00C C00L 120.2(3) . . ?
C00L C00C C007 121.5(3) . . ?
C00I C00D C006 118.3(3) . . ?
C00K C00D C006 120.9(3) . . ?
C00K C00D C00I 120.7(3) . . ?
O003 C00E C00A 116.3(2) . . ?
O003 C00E C00G 126.4(3) . . ?
C00G C00E C00A 117.4(3) . . ?
C00C C00F H00F 119.6 . . ?
C00H C00F C00C 120.7(3) . . ?
C00H C00F H00F 119.6 . . ?
C00E C00G H00G 119.9 . . ?
C00E C00G C00M 120.2(3) . . ?
C00M C00G H00G 119.9 . . ?
C00F C00H H00H 120.4 . . ?
C00Q C00H C00F 119.3(3) . . ?
C00Q C00H H00H 120.4 . . ?
N005 C00I C008 118.4(3) . . ?
N005 C00I C00D 123.2(2) . . ?
C00D C00I C008 118.4(3) . . ?
C008 C00J H00J 119.4 . . ?
C008 C00J C00N 121.2(3) . . ?
C00N C00J H00J 119.4 . . ?
C00D C00K H00K 120.1 . . ?
C00N C00K C00D 119.9(3) . . ?
C00N C00K H00K 120.1 . . ?
C00C C00L C00B 122.3(3) . . ?
C00O C00L C00B 119.1(3) . . ?
C00O C00L C00C 118.2(3) . . ?
C00B C00M C00G 121.5(3) . . ?
C00B C00M H00M 119.3 . . ?
C00G C00M H00M 119.3 . . ?
C00J C00N H00N 120.1 . . ?
C00K C00N C00J 119.8(3) . . ?
C00K C00N H00N 120.1 . . ?
C00L C00O H00O 119.4 . . ?
C00Q C00O C00L 121.2(3) . . ?
C00Q C00O H00O 119.4 . . ?
O003 C00P H00A 109.5 . . ?
O003 C00P H00B 109.5 . . ?
O003 C00P H00C 109.5 . . ?
H00A C00P H00B 109.5 . . ?
H00A C00P H00C 109.5 . . ?
H00B C00P H00C 109.5 . . ?
C00H C00Q H00Q 119.8 . . ?
C00O C00Q C00H 120.3(3) . . ?
C00O C00Q H00Q 119.8 . . ?

loop_
_geom_bond_atom_site_label_1
_geom_bond_atom_site_label_2
_geom_bond_distance
_geom_bond_site_symmetry_2
_geom_bond_publ_flag
F001 C00A 1.363(3) . ?
O002 C006 1.233(3) . ?
O003 C00E 1.359(3) . ?
O003 C00P 1.430(4) . ?
N004 C006 1.375(4) . ?
N004 C007 1.379(4) . ?
N004 H004 1.03(5) . ?
N005 C007 1.303(3) . ?
N005 C00I 1.390(4) . ?
C006 C00D 1.458(4) . ?
C007 C00C 1.489(4) . ?
C008 H008 0.9500 . ?
C008 C00I 1.409(4) . ?
C008 C00J 1.374(4) . ?
C009 H009 0.9500 . ?
C009 C00A 1.363(4) . ?
C009 C00B 1.411(4) . ?
C00A C00E 1.395(4) . ?
C00B C00L 1.484(4) . ?
C00B C00M 1.395(4) . ?
C00C C00F 1.393(4) . ?
C00C C00L 1.404(4) . ?
C00D C00I 1.407(4) . ?
C00D C00K 1.395(4) . ?
C00E C00G 1.391(4) . ?
C00F H00F 0.9500 . ?
C00F C00H 1.388(4) . ?
C00G H00G 0.9500 . ?
C00G C00M 1.396(4) . ?
C00H H00H 0.9500 . ?
C00H C00Q 1.387(5) . ?
C00J H00J 0.9500 . ?
C00J C00N 1.392(4) . ?
C00K H00K 0.9500 . ?
C00K C00N 1.379(4) . ?
C00L C00O 1.396(4) . ?
C00M H00M 0.9500 . ?
C00N H00N 0.9500 . ?
C00O H00O 0.9500 . ?
C00O C00Q 1.386(4) . ?
C00P H00A 0.9800 . ?
C00P H00B 0.9800 . ?
C00P H00C 0.9800 . ?
C00Q H00Q 0.9500 . ?

loop_
_geom_torsion_atom_site_label_1
_geom_torsion_atom_site_label_2
_geom_torsion_atom_site_label_3
_geom_torsion_atom_site_label_4
_geom_torsion
_geom_torsion_site_symmetry_1
_geom_torsion_site_symmetry_2
_geom_torsion_site_symmetry_3
_geom_torsion_site_symmetry_4
_geom_torsion_publ_flag
F001 C00A C00E O003 0.9(4) . . . . ?
F001 C00A C00E C00G -179.8(3) . . . . ?
O002 C006 C00D C00I -175.1(3) . . . . ?
O002 C006 C00D C00K 6.6(5) . . . . ?
O003 C00E C00G C00M 179.7(3) . . . . ?
N004 C006 C00D C00I 4.6(4) . . . . ?
N004 C006 C00D C00K -173.8(3) . . . . ?
N004 C007 C00C C00F 118.0(3) . . . . ?
N004 C007 C00C C00L -61.8(4) . . . . ?
N005 C007 C00C C00F -59.7(4) . . . . ?
N005 C007 C00C C00L 120.4(3) . . . . ?
C006 N004 C007 N005 0.0(5) . . . . ?
C006 N004 C007 C00C -177.6(3) . . . . ?
C006 C00D C00I N005 -0.4(4) . . . . ?
C006 C00D C00I C008 179.6(3) . . . . ?
C006 C00D C00K C00N 178.1(3) . . . . ?
C007 N004 C006 O002 175.1(3) . . . . ?
C007 N004 C006 C00D -4.6(4) . . . . ?
C007 N005 C00I C008 175.8(3) . . . . ?
C007 N005 C00I C00D -4.2(4) . . . . ?
C007 C00C C00F C00H -178.1(2) . . . . ?
C007 C00C C00L C00B -10.6(4) . . . . ?
C007 C00C C00L C00O 176.5(3) . . . . ?
C008 C00J C00N C00K -1.5(5) . . . . ?
C009 C00A C00E O003 -178.7(3) . . . . ?
C009 C00A C00E C00G 0.6(4) . . . . ?
C009 C00B C00L C00C -51.1(4) . . . . ?
C009 C00B C00L C00O 121.8(3) . . . . ?
C009 C00B C00M C00G 0.5(4) . . . . ?
C00A C009 C00B C00L -174.7(3) . . . . ?
C00A C009 C00B C00M 0.6(4) . . . . ?
C00A C00E C00G C00M 0.5(4) . . . . ?
C00B C009 C00A F001 179.3(3) . . . . ?
C00B C009 C00A C00E -1.2(5) . . . . ?
C00B C00L C00O C00Q -171.3(3) . . . . ?
C00C C00F C00H C00Q 1.4(4) . . . . ?
C00C C00L C00O C00Q 1.8(4) . . . . ?
C00D C00K C00N C00J 1.9(5) . . . . ?
C00E C00G C00M C00B -1.0(4) . . . . ?
C00F C00C C00L C00B 169.6(3) . . . . ?
C00F C00C C00L C00O -3.4(4) . . . . ?
C00F C00H C00Q C00O -2.9(4) . . . . ?
C00I N005 C007 N004 4.5(4) . . . . ?
C00I N005 C007 C00C -178.0(3) . . . . ?
C00I C008 C00J C00N -0.8(5) . . . . ?
C00I C00D C00K C00N -0.2(4) . . . . ?
C00J C008 C00I N005 -177.5(3) . . . . ?
C00J C008 C00I C00D 2.5(4) . . . . ?
C00K C00D C00I N005 177.9(3) . . . . ?
C00K C00D C00I C008 -2.0(4) . . . . ?
C00L C00B C00M C00G 175.7(3) . . . . ?
C00L C00C C00F C00H 1.8(4) . . . . ?
C00L C00O C00Q C00H 1.3(5) . . . . ?
C00M C00B C00L C00C 133.8(3) . . . . ?
C00M C00B C00L C00O -53.3(4) . . . . ?
C00P O003 C00E C00A 172.7(3) . . . . ?
C00P O003 C00E C00G -6.6(4) . . . . ?
